data_4127737
loop_
_publ_author_name
'Wei, Jianwei'
'Zhao, Liang'
'He, Cheng'
'Zheng, Sijia'
'Reek, Joost N. H.'
'Duan, Chunying'

_publ_section_title
;
 Metal-Organic Capsules with NADH Mimics as Switchable Selectivity
 Regulators for Photocatalytic Transfer Hydrogenation.
;
_journal_issue 32
_journal_name_full 'Journal of the American Chemical Society'
_journal_page_first 12707
_journal_page_last 12716
_journal_paper_doi 10.1021/jacs.9b05351
_journal_volume 141
_journal_year 2019
_chemical_formula_sum 'C120 H96 B4 Co4 F16 N28 O12'
_chemical_formula_weight 2705.21
_space_group_IT_number 114
_space_group_name_Hall 'P -4 2n'
_space_group_name_H-M_alt 'P -4 21 c'
_symmetry_cell_setting Tetragonal'
_symmetry_space_group_name_Hall 'P -4 2n'
_symmetry_space_group_name_H-M 'P -4 21 c'
_atom_sites_solution_hydrogens geom
_atom_sites_solution_primary direct
_atom_sites_solution_secondary difmap
_audit_creation_method SHELXL-97
_cell_angle_alpha 90.00
_cell_angle_beta 90.00
_cell_angle_gamma 90.00
_cell_formula_units_Z 2
_cell_length_a 19.7300(16)
_cell_length_b 19.7300(16)
_cell_length_c 22.2762(17)
_cell_measurement_reflns_used 4478
_cell_measurement_temperature 180(2)
_cell_measurement_theta_max 18.97
_cell_measurement_theta_min 2.26
_cell_volume 8671.5(12)
_computing_structure_refinement 'SHELXL-97 (Sheldrick, 1997)'
_computing_structure_solution 'SHELXS-97 (Sheldrick, 1990)'
_diffrn_ambient_temperature 180(2)
_diffrn_measured_fraction_theta_full 0.997
_diffrn_measured_fraction_theta_max 0.997
_diffrn_measurement_device_type 'Bruker APEX-II CCD'
_diffrn_measurement_method '\f and \w scans'
_diffrn_radiation_monochromator graphite
_diffrn_radiation_source 'fine-focus sealed tube'
_diffrn_radiation_type MoK\a
_diffrn_radiation_wavelength 0.71073
_diffrn_reflns_av_R_equivalents 0.0595
_diffrn_reflns_av_sigmaI/netI 0.0931
_diffrn_reflns_limit_h_max 17
_diffrn_reflns_limit_h_min -23
_diffrn_reflns_limit_k_max 23
_diffrn_reflns_limit_k_min -19
_diffrn_reflns_limit_l_max 26
_diffrn_reflns_limit_l_min -15
_diffrn_reflns_number 25686
_diffrn_reflns_theta_full 25.00
_diffrn_reflns_theta_max 25.00
_diffrn_reflns_theta_min 2.26
_exptl_absorpt_coefficient_mu 0.444
_exptl_absorpt_correction_T_max 0.9404
_exptl_absorpt_correction_T_min 0.8970
_exptl_absorpt_correction_type multi-scan
_exptl_absorpt_process_details sadabs
_exptl_crystal_colour black-red
_exptl_crystal_density_diffrn 1.036
_exptl_crystal_density_method 'not measured'
_exptl_crystal_description block
_exptl_crystal_F_000 2760
_exptl_crystal_size_max 0.25
_exptl_crystal_size_mid 0.19
_exptl_crystal_size_min 0.14
_refine_diff_density_max 0.219
_refine_diff_density_min -0.193
_refine_diff_density_rms 0.049
_refine_ls_abs_structure_details 'Flack H D (1983), Acta Cryst. A39, 876-881'
_refine_ls_abs_structure_Flack 0.00(3)
_refine_ls_extinction_method none
_refine_ls_goodness_of_fit_ref 1.028
_refine_ls_hydrogen_treatment mixed
_refine_ls_matrix_type full
_refine_ls_number_parameters 445
_refine_ls_number_reflns 7640
_refine_ls_number_restraints 185
_refine_ls_restrained_S_all 1.077
_refine_ls_R_factor_all 0.1487
_refine_ls_R_factor_gt 0.0733
_refine_ls_shift/su_max 0.000
_refine_ls_shift/su_mean 0.000
_refine_ls_structure_factor_coef Fsqd
_refine_ls_weighting_details 'calc w=1/[\s^2^(Fo^2^)+(0.0776P)^2^+0.0000P] where P=(Fo^2^+2Fc^2^)/3'
_refine_ls_weighting_scheme calc
_refine_ls_wR_factor_gt 0.1712
_refine_ls_wR_factor_ref 0.1883
_reflns_number_gt 3145
_reflns_number_total 7640
_reflns_threshold_expression >2sigma(I)
_cod_data_source_file ja9b05351_si_004.cif
_cod_data_source_block 1_sqd
_cod_original_sg_symbol_H-M P-42(1)c
_cod_database_code 4127737
_platon_squeeze_void_probe_radius 1.20

loop_
_symmetry_equiv_pos_as_xyz
'x, y, z'
'-x, -y, z'
'y, -x, -z'
'-y, x, -z'
'-x+1/2, y+1/2, -z+1/2'
'x+1/2, -y+1/2, -z+1/2'
'-y+1/2, -x+1/2, z+1/2'
'y+1/2, x+1/2, z+1/2'

loop_
_atom_site_label
_atom_site_type_symbol
_atom_site_fract_x
_atom_site_fract_y
_atom_site_fract_z
_atom_site_U_iso_or_equiv
_atom_site_adp_type
_atom_site_occupancy
_atom_site_symmetry_multiplicity
_atom_site_calc_flag
_atom_site_refinement_flags
_atom_site_disorder_assembly
_atom_site_disorder_group
Co1 Co -0.30111(4) 0.06549(4) -0.46501(5) 0.1109(4) Uani 1 1 d . . .
O1 O -0.2108(2) 0.1134(2) -0.4432(2) 0.1117(16) Uani 1 1 d . . .
O2 O -0.0044(2) 0.2511(2) -0.4788(3) 0.1051(14) Uani 1 1 d . . .
O3 O -0.0242(9) 0.1103(9) -0.1559(8) 0.433(7) Uani 1 1 d DU . .
N1 N -0.3755(3) -0.0088(3) -0.4439(5) 0.122(2) Uani 1 1 d . . .
N2 N -0.2869(3) 0.0463(3) -0.3783(3) 0.126(2) Uani 1 1 d . . .
N3 N -0.2335(3) 0.0784(3) -0.3464(3) 0.134(2) Uani 1 1 d . . .
N4 N 0.0518(3) 0.3021(3) -0.4041(3) 0.1212(18) Uani 1 1 d . . .
N5 N 0.0916(3) 0.3230(2) -0.4524(3) 0.129(2) Uani 1 1 d . . .
N6 N 0.1592(3) 0.3546(3) -0.5446(5) 0.135(3) Uani 1 1 d . . .
N7 N -0.0817(4) 0.2113(4) -0.2868(3) 0.158(3) Uani 1 1 d . . .
C1 C -0.4173(4) -0.0372(4) -0.4858(5) 0.147(3) Uani 1 1 d . . .
H1A H -0.4150 -0.0225 -0.5264 0.176 Uiso 1 1 calc R . .
C2 C -0.4640(6) -0.0884(7) -0.4691(6) 0.190(5) Uani 1 1 d . . .
H2A H -0.4913 -0.1114 -0.4977 0.228 Uiso 1 1 calc R . .
C3 C -0.4670(4) -0.1015(5) -0.4129(8) 0.181(5) Uani 1 1 d . . .
H3A H -0.5009 -0.1325 -0.4000 0.218 Uiso 1 1 calc R . .
C4 C -0.4217(4) -0.0721(4) -0.3661(5) 0.171(4) Uani 1 1 d . . .
H4A H -0.4241 -0.0843 -0.3249 0.205 Uiso 1 1 calc R . .
C5 C -0.3775(4) -0.0272(4) -0.3876(6) 0.127(3) Uani 1 1 d . . .
C6 C -0.3252(5) 0.0041(5) -0.3483(4) 0.139(3) Uani 1 1 d . . .
H6A H -0.3202 -0.0054 -0.3067 0.167 Uiso 1 1 calc R . .
C7 C -0.1993(3) 0.1182(3) -0.3915(5) 0.114(2) Uani 1 1 d . . .
C8 C -0.1462(3) 0.1611(4) -0.3632(4) 0.116(2) Uani 1 1 d . . .
C9 C -0.1145(4) 0.2105(5) -0.4128(3) 0.134(3) Uani 1 1 d . . .
H9A H -0.1025 0.1815 -0.4481 0.161 Uiso 1 1 calc R . .
C10 C -0.0485(4) 0.2376(4) -0.3879(4) 0.118(2) Uani 1 1 d . . .
C11 C -0.0018(3) 0.2612(3) -0.4265(4) 0.094(2) Uani 1 1 d . . .
C12 C 0.1473(4) 0.3583(4) -0.4404(4) 0.138(3) Uani 1 1 d . . .
H12A H 0.1612 0.3708 -0.4011 0.166 Uiso 1 1 calc R . .
C13 C 0.1853(4) 0.3757(5) -0.4957(6) 0.135(3) Uani 1 1 d . . .
C14 C 0.2457(5) 0.4130(5) -0.4854(6) 0.173(4) Uani 1 1 d . . .
H14A H 0.2604 0.4292 -0.4474 0.207 Uiso 1 1 calc R . .
C15 C 0.2778(7) 0.4216(7) -0.5352(8) 0.203(6) Uani 1 1 d . . .
H15A H 0.3210 0.4428 -0.5322 0.243 Uiso 1 1 calc R . .
C16 C 0.2585(7) 0.4049(6) -0.5894(9) 0.219(7) Uani 1 1 d . . .
H16A H 0.2845 0.4150 -0.6242 0.263 Uiso 1 1 calc R . .
C17 C 0.1926(5) 0.3689(4) -0.5919(6) 0.173(4) Uani 1 1 d . . .
H17A H 0.1748 0.3560 -0.6299 0.208 Uiso 1 1 calc R . .
C18 C -0.1643(5) 0.2680(5) -0.4370(7) 0.171(4) Uani 1 1 d DU . .
C19 C -0.1879(7) 0.3094(7) -0.3937(7) 0.234(6) Uani 1 1 d DU . .
H19A H -0.1767 0.3056 -0.3523 0.281 Uiso 1 1 calc R . .
C20 C -0.2321(8) 0.3598(8) -0.4181(9) 0.250(7) Uani 1 1 d DU . .
H20A H -0.2528 0.3904 -0.3907 0.300 Uiso 1 1 calc R . .
C21 C -0.2471(9) 0.3675(9) -0.4778(9) 0.253(8) Uani 1 1 d DU . .
H21A H -0.2740 0.4038 -0.4924 0.303 Uiso 1 1 calc R . .
C22 C -0.2201(8) 0.3182(9) -0.5154(8) 0.261(7) Uani 1 1 d DU . .
H22A H -0.2324 0.3202 -0.5566 0.313 Uiso 1 1 calc R . .
C23 C -0.1781(7) 0.2678(7) -0.4985(6) 0.236(6) Uani 1 1 d DU . .
H23A H -0.1597 0.2355 -0.5256 0.283 Uiso 1 1 calc R . .
C24 C -0.1337(4) 0.1707(4) -0.3050(4) 0.140(3) Uani 1 1 d . . .
H24A H -0.1614 0.1491 -0.2758 0.168 Uiso 1 1 calc R . .
C25 C -0.0419(4) 0.2408(4) -0.3276(5) 0.129(3) Uani 1 1 d . . .
H25A H -0.0050 0.2668 -0.3127 0.154 Uiso 1 1 calc R . .
C26 C -0.0703(9) 0.2122(6) -0.2178(5) 0.284(7) Uani 1 1 d DU . .
H26A H -0.0538 0.2574 -0.2052 0.341 Uiso 1 1 calc R . .
H26B H -0.1136 0.2032 -0.1969 0.341 Uiso 1 1 calc R . .
C27 C -0.0201(10) 0.1600(8) -0.2016(9) 0.326(7) Uani 1 1 d DU . .
C28 C 0.0425(10) 0.1507(7) -0.2326(7) 0.317(8) Uani 1 1 d DU . .
H28A H 0.0581 0.1780 -0.2649 0.381 Uiso 1 1 calc R . .
C29 C 0.0783(10) 0.0945(9) -0.2082(9) 0.354(8) Uani 1 1 d DU . .
H29A H 0.1174 0.0738 -0.2249 0.425 Uiso 1 1 calc R . .
C30 C 0.0444(12) 0.0745(11) -0.1530(11) 0.414(9) Uani 1 1 d DU . .
H30A H 0.0610 0.0457 -0.1222 0.497 Uiso 1 1 calc R . .
B1 B -0.0810(10) 0.6363(10) -0.2447(8) 0.187(10) Uiso 0.50 1 d PD . .
F11 F -0.0892(6) 0.6409(6) -0.3048(5) 0.113(4) Uiso 0.356(9) 1 d PD A 1
F12 F -0.0610(8) 0.6930(9) -0.2174(7) 0.192(6) Uiso 0.356(9) 1 d PD A 1
F13 F -0.1558(6) 0.6344(5) -0.2292(4) 0.119(5) Uiso 0.356(9) 1 d PD A 1
F14 F -0.0617(7) 0.5721(7) -0.2237(5) 0.161(6) Uiso 0.356(9) 1 d PD A 1
F11' F -0.0302(11) 0.6538(11) -0.2202(9) 0.092(9) Uiso 0.144(9) 1 d PD A 2
F12' F -0.1107(18) 0.6076(17) -0.2128(13) 0.179(14) Uiso 0.144(9) 1 d PD A 2
F13' F -0.107(2) 0.6875(19) -0.2635(19) 0.28(3) Uiso 0.144(9) 1 d PD A 2
F14' F -0.0591(14) 0.6151(14) -0.2944(10) 0.112(10) Uiso 0.144(9) 1 d PD A 2
B2 B -0.4555(12) 1.2787(11) -0.6785(9) 0.258(16) Uiso 0.50 1 d PD . .
F21 F -0.4597(8) 1.2124(7) -0.6529(6) 0.129(9) Uiso 0.271(17) 1 d PD B 1
F22 F -0.3904(9) 1.2926(12) -0.6812(9) 0.181(11) Uiso 0.271(17) 1 d PD B 1
F23 F -0.4941(12) 1.3207(8) -0.6439(8) 0.139(8) Uiso 0.271(17) 1 d PD B 1
F24 F -0.4770(11) 1.2710(12) -0.7355(8) 0.153(9) Uiso 0.271(17) 1 d PD B 1
F21' F -0.4569(11) 1.2949(11) -0.7305(8) 0.116(8) Uiso 0.229(17) 1 d PD B 2
F22' F -0.466(2) 1.3282(16) -0.6412(14) 0.208(15) Uiso 0.229(17) 1 d PD B 2
F23' F -0.493(4) 1.230(3) -0.668(2) 0.66(8) Uiso 0.229(17) 1 d PD B 2
F24' F -0.395(3) 1.258(4) -0.668(2) 0.49(5) Uiso 0.229(17) 1 d PD B 2

loop_
_atom_site_aniso_label
_atom_site_aniso_U_11
_atom_site_aniso_U_22
_atom_site_aniso_U_33
_atom_site_aniso_U_23
_atom_site_aniso_U_13
_atom_site_aniso_U_12
Co1 0.0853(5) 0.0789(5) 0.1684(10) -0.0146(6) 0.0186(7) -0.0079(4)
O1 0.122(3) 0.111(3) 0.103(4) -0.053(3) 0.034(3) -0.032(3)
O2 0.089(3) 0.097(3) 0.129(4) -0.015(3) 0.023(3) -0.013(2)
O3 0.522(18) 0.305(13) 0.472(15) 0.047(12) -0.113(15) 0.001(14)
N1 0.086(4) 0.085(4) 0.196(8) 0.013(5) 0.017(5) 0.000(3)
N2 0.113(4) 0.113(4) 0.152(6) -0.013(4) 0.067(4) -0.023(4)
N3 0.125(5) 0.116(4) 0.162(5) -0.021(4) 0.020(4) -0.052(4)
N4 0.092(4) 0.096(4) 0.176(6) 0.009(4) -0.028(4) -0.027(4)
N5 0.093(4) 0.071(3) 0.222(7) 0.015(4) 0.016(5) -0.018(3)
N6 0.082(4) 0.092(4) 0.233(9) 0.025(6) 0.026(6) 0.001(3)
N7 0.213(7) 0.170(6) 0.090(5) -0.041(4) -0.012(5) -0.079(6)
C1 0.087(5) 0.126(6) 0.228(10) 0.007(6) -0.019(6) -0.013(5)
C2 0.155(10) 0.219(12) 0.197(11) 0.015(10) 0.005(9) -0.002(9)
C3 0.092(6) 0.131(7) 0.321(17) -0.047(10) 0.016(9) -0.061(5)
C4 0.105(6) 0.123(6) 0.285(12) 0.054(8) 0.055(8) -0.001(6)
C5 0.090(5) 0.104(6) 0.186(9) 0.014(6) 0.022(6) -0.016(4)
C6 0.136(7) 0.145(6) 0.136(7) -0.023(6) 0.058(6) -0.004(6)
C7 0.081(4) 0.106(5) 0.155(7) -0.054(6) 0.053(5) -0.037(4)
C8 0.094(5) 0.139(6) 0.114(6) -0.027(5) 0.040(4) -0.031(4)
C9 0.135(6) 0.167(7) 0.099(5) -0.025(5) 0.011(5) -0.080(6)
C10 0.131(7) 0.140(6) 0.082(6) -0.040(5) -0.002(5) -0.017(5)
C11 0.089(5) 0.084(4) 0.109(6) 0.004(5) 0.048(6) -0.005(4)
C12 0.102(5) 0.108(5) 0.204(8) 0.035(5) -0.043(6) -0.022(4)
C13 0.086(6) 0.120(6) 0.200(10) 0.032(6) 0.019(6) -0.035(5)
C14 0.108(7) 0.200(10) 0.210(11) 0.037(8) 0.030(7) -0.022(7)
C15 0.140(9) 0.237(13) 0.230(14) 0.001(14) 0.038(12) 0.000(8)
C16 0.170(12) 0.127(8) 0.36(2) 0.136(11) 0.059(13) -0.008(7)
C17 0.111(7) 0.101(6) 0.308(14) 0.042(7) 0.040(8) -0.002(5)
C18 0.114(6) 0.113(6) 0.287(15) 0.046(9) 0.011(8) -0.012(5)
C19 0.197(11) 0.175(11) 0.330(15) -0.002(11) 0.037(10) 0.066(9)
C20 0.216(13) 0.178(12) 0.36(2) -0.028(14) 0.003(15) 0.002(11)
C21 0.203(12) 0.194(12) 0.36(2) 0.030(16) -0.026(15) 0.017(10)
C22 0.209(13) 0.243(15) 0.330(17) 0.089(14) -0.074(13) -0.027(10)
C23 0.207(12) 0.258(13) 0.243(12) 0.132(11) -0.044(10) -0.006(9)
C24 0.160(7) 0.166(7) 0.094(6) -0.020(5) 0.029(5) -0.053(6)
C25 0.131(6) 0.107(5) 0.148(9) 0.007(5) 0.025(6) -0.048(4)
C26 0.454(19) 0.203(11) 0.196(11) 0.014(9) -0.137(12) -0.125(13)
C27 0.474(18) 0.179(11) 0.326(14) 0.029(11) -0.131(14) -0.056(13)
C28 0.430(19) 0.164(10) 0.357(15) 0.022(11) -0.151(14) 0.030(13)
C29 0.428(19) 0.235(12) 0.398(18) 0.042(14) -0.108(16) 0.078(14)
C30 0.48(2) 0.295(15) 0.471(19) 0.060(15) -0.108(18) 0.038(16)

loop_
_atom_type_symbol
_atom_type_description
_atom_type_scat_dispersion_real
_atom_type_scat_dispersion_imag
_atom_type_scat_source
C C 0.0033 0.0016 'International Tables Vol C Tables 4.2.6.8 and 6.1.1.4'
H H 0.0000 0.0000 'International Tables Vol C Tables 4.2.6.8 and 6.1.1.4'
B B 0.0013 0.0007 'International Tables Vol C Tables 4.2.6.8 and 6.1.1.4'
N N 0.0061 0.0033 'International Tables Vol C Tables 4.2.6.8 and 6.1.1.4'
O O 0.0106 0.0060 'International Tables Vol C Tables 4.2.6.8 and 6.1.1.4'
F F 0.0171 0.0103 'International Tables Vol C Tables 4.2.6.8 and 6.1.1.4'
Co Co 0.3494 0.9721 'International Tables Vol C Tables 4.2.6.8 and 6.1.1.4'

loop_
_geom_angle_atom_site_label_1
_geom_angle_atom_site_label_2
_geom_angle_atom_site_label_3
_geom_angle
_geom_angle_site_symmetry_1
_geom_angle_site_symmetry_3
N5 Co1 N2 173.6(2) 4_554 .
N5 Co1 O1 106.9(2) 4_554 .
N2 Co1 O1 74.8(2) . .
N5 Co1 O2 73.6(2) 4_554 4_554
N2 Co1 O2 112.7(2) . 4_554
O1 Co1 O2 91.99(17) . 4_554
N5 Co1 N1 103.7(3) 4_554 .
N2 Co1 N1 75.6(3) . .
O1 Co1 N1 148.7(3) . .
O2 Co1 N1 90.2(2) 4_554 .
N5 Co1 N6 76.0(4) 4_554 4_554
N2 Co1 N6 97.9(4) . 4_554
O1 Co1 N6 90.4(2) . 4_554
O2 Co1 N6 148.8(3) 4_554 4_554
N1 Co1 N6 103.4(2) . 4_554
C7 O1 Co1 115.5(5) . .
C11 O2 Co1 118.5(5) . 3_554
C27 O3 C30 107.4(12) . .
C5 N1 C1 121.7(8) . .
C5 N1 Co1 115.1(6) . .
C1 N1 Co1 123.2(8) . .
C6 N2 N3 117.2(7) . .
C6 N2 Co1 122.4(6) . .
N3 N2 Co1 120.4(4) . .
N2 N3 C7 103.9(6) . .
N5 N4 C11 108.4(6) . .
C12 N5 N4 117.8(7) . .
C12 N5 Co1 121.5(6) . 3_554
N4 N5 Co1 120.8(4) . 3_554
C13 N6 C17 115.2(9) . .
C13 N6 Co1 115.2(7) . 3_554
C17 N6 Co1 129.6(9) . 3_554
C25 N7 C24 119.8(6) . .
C25 N7 C26 125.7(9) . .
C24 N7 C26 114.2(8) . .
N1 C1 C2 120.3(10) . .
C3 C2 C1 115.6(13) . .
C2 C3 C4 125.2(10) . .
C5 C4 C3 113.6(10) . .
N1 C5 C4 123.3(10) . .
N1 C5 C6 115.4(8) . .
C4 C5 C6 121.2(11) . .
N2 C6 C5 111.3(8) . .
O1 C7 N3 123.2(6) . .
O1 C7 C8 126.5(7) . .
N3 C7 C8 110.1(8) . .
C24 C8 C7 128.5(7) . .
C24 C8 C9 120.8(6) . .
C7 C8 C9 109.3(7) . .
C10 C9 C18 113.8(7) . .
C10 C9 C8 107.3(6) . .
C18 C9 C8 115.3(7) . .
C11 C10 C25 123.7(8) . .
C11 C10 C9 118.5(7) . .
C25 C10 C9 117.7(8) . .
O2 C11 C10 122.9(8) . .
O2 C11 N4 118.3(6) . .
C10 C11 N4 118.8(8) . .
N5 C12 C13 111.9(8) . .
N6 C13 C14 130.3(10) . .
N6 C13 C12 115.5(8) . .
C14 C13 C12 114.2(11) . .
C15 C14 C13 110.0(12) . .
C14 C15 C16 128.2(16) . .
C15 C16 C17 114.3(14) . .
N6 C17 C16 121.8(13) . .
C19 C18 C23 129.6(13) . .
C19 C18 C9 113.7(12) . .
C23 C18 C9 116.8(12) . .
C18 C19 C20 111.1(13) . .
C21 C20 C19 125.3(17) . .
C20 C21 C22 115.2(18) . .
C23 C22 C21 125.6(17) . .
C22 C23 C18 113.1(15) . .
C8 C24 N7 120.7(7) . .
N7 C25 C10 126.9(8) . .
C27 C26 N7 109.4(13) . .
O3 C27 C28 108.0(13) . .
O3 C27 C26 128.5(19) . .
C28 C27 C26 123.6(19) . .
C29 C28 C27 110.1(13) . .
C28 C29 C30 107.9(13) . .
C29 C30 O3 104.3(12) . .
F12' B1 F11' 108(2) . .
F12' B1 F13' 116(3) . .
F11' B1 F13' 106(2) . .
F12' B1 F14' 126(2) . .
F11' B1 F14' 102.2(19) . .
F13' B1 F14' 97(2) . .
F12' B1 F12 107(2) . .
F11' B1 F12 45.5(12) . .
F13' B1 F12 65(2) . .
F14' B1 F12 125.3(19) . .
F12' B1 F11 128(2) . .
F11' B1 F11 122.3(18) . .
F13' B1 F11 63(2) . .
F14' B1 F11 36.2(13) . .
F12 B1 F11 115.4(16) . .
F12' B1 F14 57(2) . .
F11' B1 F14 83.2(16) . .
F13' B1 F14 170(3) . .
F14' B1 F14 84.3(18) . .
F12 B1 F14 121.7(17) . .
F11 B1 F14 115.1(16) . .
F12' B1 F13 46(2) . .
F11' B1 F13 136.1(18) . .
F13' B1 F13 72(2) . .
F14' B1 F13 121.7(18) . .
F12 B1 F13 101.8(15) . .
F11 B1 F13 96.3(13) . .
F14 B1 F13 99.6(13) . .
F21' B2 F23' 112(3) . .
F21' B2 F24' 106(2) . .
F23' B2 F24' 106(3) . .
F21' B2 F22' 114(2) . .
F23' B2 F22' 112(3) . .
F24' B2 F22' 106(2) . .
F21' B2 F22 85.6(19) . .
F23' B2 F22 139(4) . .
F24' B2 F22 33(4) . .
F22' B2 F22 91(2) . .
F21' B2 F24 27.7(13) . .
F23' B2 F24 85(3) . .
F24' B2 F24 115(3) . .
F22' B2 F24 130(2) . .
F22 B2 F24 106.7(18) . .
F21' B2 F23 112(2) . .
F23' B2 F23 92(3) . .
F24' B2 F23 128(3) . .
F22' B2 F23 25.2(19) . .
F22 B2 F23 116(2) . .
F24 B2 F23 115(2) . .
F21' B2 F21 129(2) . .
F23' B2 F21 35(4) . .
F24' B2 F21 72(4) . .
F22' B2 F21 115(2) . .
F22 B2 F21 105.3(18) . .
F24 B2 F21 104.7(17) . .
F23 B2 F21 107.4(17) . .

loop_
_geom_bond_atom_site_label_1
_geom_bond_atom_site_label_2
_geom_bond_distance
_geom_bond_site_symmetry_2
Co1 N5 1.958(7) 4_554
Co1 N2 1.988(7) .
Co1 O1 2.075(5) .
Co1 O2 2.107(5) 4_554
Co1 N1 2.128(6) .
Co1 N6 2.139(7) 4_554
O1 C7 1.177(8) .
O2 C11 1.182(8) .
O2 Co1 2.107(5) 3_554
O3 C27 1.416(15) .
O3 C30 1.526(16) .
N1 C5 1.305(10) .
N1 C1 1.366(10) .
N2 C6 1.308(9) .
N2 N3 1.420(7) .
N3 C7 1.443(9) .
N4 N5 1.394(7) .
N4 C11 1.420(8) .
N5 C12 1.329(8) .
N5 Co1 1.958(7) 3_554
N6 C13 1.274(10) .
N6 C17 1.276(11) .
N6 Co1 2.139(7) 3_554
N7 C25 1.336(9) .
N7 C24 1.362(9) .
N7 C26 1.553(12) .
C1 C2 1.417(13) .
C2 C3 1.280(15) .
C3 C4 1.490(14) .
C4 C5 1.333(10) .
C5 C6 1.488(11) .
C7 C8 1.488(10) .
C8 C24 1.335(9) .
C8 C9 1.600(10) .
C9 C10 1.514(9) .
C9 C18 1.594(12) .
C10 C11 1.345(10) .
C10 C25 1.349(9) .
C12 C13 1.482(11) .
C13 C14 1.420(12) .
C14 C15 1.289(13) .
C15 C16 1.309(17) .
C16 C17 1.484(14) .
C18 C19 1.348(12) .
C18 C23 1.395(12) .
C19 C20 1.430(14) .
C20 C21 1.371(14) .
C21 C22 1.389(15) .
C22 C23 1.350(13) .
C26 C27 1.475(15) .
C27 C28 1.428(16) .
C28 C29 1.422(14) .
C29 C30 1.454(17) .
B1 F12' 1.08(3) .
B1 F11' 1.19(2) .
B1 F13' 1.21(3) .
B1 F14' 1.26(2) .
B1 F12 1.33(2) .
B1 F11 1.351(19) .
B1 F14 1.40(2) .
B1 F13 1.52(2) .
B2 F21' 1.20(2) .
B2 F23' 1.24(3) .
B2 F24' 1.28(3) .
B2 F22' 1.30(3) .
B2 F22 1.32(2) .
B2 F24 1.35(2) .
B2 F23 1.36(2) .
B2 F21 1.43(2) .

loop_
_geom_torsion_atom_site_label_1
_geom_torsion_atom_site_label_2
_geom_torsion_atom_site_label_3
_geom_torsion_atom_site_label_4
_geom_torsion
_geom_torsion_site_symmetry_1
_geom_torsion_site_symmetry_4
N5 Co1 O1 C7 160.7(5) 4_554 .
N2 Co1 O1 C7 -12.9(5) . .
O2 Co1 O1 C7 -125.9(6) 4_554 .
N1 Co1 O1 C7 -32.2(7) . .
N6 Co1 O1 C7 85.2(6) 4_554 .
N5 Co1 N1 C5 -170.6(5) 4_554 .
N2 Co1 N1 C5 2.9(5) . .
O1 Co1 N1 C5 22.1(8) . .
O2 Co1 N1 C5 116.3(5) 4_554 .
N6 Co1 N1 C5 -92.0(6) 4_554 .
N5 Co1 N1 C1 11.2(6) 4_554 .
N2 Co1 N1 C1 -175.4(6) . .
O1 Co1 N1 C1 -156.1(5) . .
O2 Co1 N1 C1 -61.9(5) 4_554 .
N6 Co1 N1 C1 89.8(6) 4_554 .
N5 Co1 N2 C6 82(2) 4_554 .
O1 Co1 N2 C6 -172.1(6) . .
O2 Co1 N2 C6 -86.4(6) 4_554 .
N1 Co1 N2 C6 -2.3(5) . .
N6 Co1 N2 C6 99.6(5) 4_554 .
N5 Co1 N2 N3 -98(2) 4_554 .
O1 Co1 N2 N3 7.6(4) . .
O2 Co1 N2 N3 93.3(5) 4_554 .
N1 Co1 N2 N3 177.4(5) . .
N6 Co1 N2 N3 -80.7(5) 4_554 .
C6 N2 N3 C7 177.3(6) . .
Co1 N2 N3 C7 -2.5(6) . .
C11 N4 N5 C12 -175.5(5) . .
C11 N4 N5 Co1 4.6(6) . 3_554
C5 N1 C1 C2 -0.6(12) . .
Co1 N1 C1 C2 177.5(7) . .
N1 C1 C2 C3 4.8(15) . .
C1 C2 C3 C4 -5.8(18) . .
C2 C3 C4 C5 2.6(16) . .
C1 N1 C5 C4 -3.0(12) . .
Co1 N1 C5 C4 178.7(6) . .
C1 N1 C5 C6 175.2(6) . .
Co1 N1 C5 C6 -3.1(8) . .
C3 C4 C5 N1 2.2(12) . .
C3 C4 C5 C6 -175.9(7) . .
N3 N2 C6 C5 -178.4(5) . .
Co1 N2 C6 C5 1.4(8) . .
N1 C5 C6 N2 1.3(10) . .
C4 C5 C6 N2 179.5(7) . .
Co1 O1 C7 N3 17.0(9) . .
Co1 O1 C7 C8 -167.2(5) . .
N2 N3 C7 O1 -9.9(9) . .
N2 N3 C7 C8 173.7(5) . .
O1 C7 C8 C24 176.2(8) . .
N3 C7 C8 C24 -7.6(11) . .
O1 C7 C8 C9 9.8(10) . .
N3 C7 C8 C9 -173.9(6) . .
C24 C8 C9 C10 28.8(10) . .
C7 C8 C9 C10 -163.6(6) . .
C24 C8 C9 C18 -99.1(9) . .
C7 C8 C9 C18 68.5(9) . .
C18 C9 C10 C11 -73.1(10) . .
C8 C9 C10 C11 158.2(6) . .
C18 C9 C10 C25 102.5(10) . .
C8 C9 C10 C25 -26.3(10) . .
Co1 O2 C11 C10 172.6(5) 3_554 .
Co1 O2 C11 N4 -5.0(8) 3_554 .
C25 C10 C11 O2 171.0(7) . .
C9 C10 C11 O2 -13.7(11) . .
C25 C10 C11 N4 -11.4(11) . .
C9 C10 C11 N4 163.9(7) . .
N5 N4 C11 O2 0.5(8) . .
N5 N4 C11 C10 -177.2(6) . .
N4 N5 C12 C13 178.7(6) . .
Co1 N5 C12 C13 -1.5(8) 3_554 .
C17 N6 C13 C14 0.5(14) . .
Co1 N6 C13 C14 -179.2(8) 3_554 .
C17 N6 C13 C12 -179.0(7) . .
Co1 N6 C13 C12 1.3(10) 3_554 .
N5 C12 C13 N6 0.0(10) . .
N5 C12 C13 C14 -179.6(7) . .
N6 C13 C14 C15 -4.1(17) . .
C12 C13 C14 C15 175.4(10) . .
C13 C14 C15 C16 5(2) . .
C14 C15 C16 C17 -3(2) . .
C13 N6 C17 C16 2.4(12) . .
Co1 N6 C17 C16 -178.0(6) 3_554 .
C15 C16 C17 N6 -1.4(16) . .
C10 C9 C18 C19 -66.0(10) . .
C8 C9 C18 C19 58.6(10) . .
C10 C9 C18 C23 115.2(10) . .
C8 C9 C18 C23 -120.3(10) . .
C23 C18 C19 C20 -1.4(18) . .
C9 C18 C19 C20 180.0(9) . .
C18 C19 C20 C21 -2(2) . .
C19 C20 C21 C22 5(3) . .
C20 C21 C22 C23 -5(3) . .
C21 C22 C23 C18 1(2) . .
C19 C18 C23 C22 1.8(19) . .
C9 C18 C23 C22 -179.6(9) . .
C7 C8 C24 N7 178.8(7) . .
C9 C8 C24 N7 -16.2(12) . .
C25 N7 C24 C8 -1.3(13) . .
C26 N7 C24 C8 -175.0(10) . .
C24 N7 C25 C10 3.0(13) . .
C26 N7 C25 C10 176.0(10) . .
C11 C10 C25 N7 -171.1(8) . .
C9 C10 C25 N7 13.5(13) . .
C25 N7 C26 C27 -81.2(13) . .
C24 N7 C26 C27 92.2(13) . .
C30 O3 C27 C28 8.2(19) . .
C30 O3 C27 C26 -173.4(13) . .
N7 C26 C27 O3 -131.4(13) . .
N7 C26 C27 C28 46.8(15) . .
O3 C27 C28 C29 1.2(17) . .
C26 C27 C28 C29 -177.3(11) . .
C27 C28 C29 C30 -11(2) . .
C28 C29 C30 O3 15(2) . .
C27 O3 C30 C29 -14(2) . .

loop_
_platon_squeeze_void_nr
_platon_squeeze_void_average_x
_platon_squeeze_void_average_y
_platon_squeeze_void_average_z
_platon_squeeze_void_volume
_platon_squeeze_void_count_electrons
_platon_squeeze_void_content
1 0.000 0.000 0.000 149 31 ' '
2 -0.001 0.000 0.500 1142 340 ' '
3 -0.158 0.500 1.000 1143 340 ' '
4 0.500 0.500 0.500 149 31 ' '
